data_4123329
loop_
_publ_author_name
'Roy, Sudipta'
'Stollberg, Peter'
'Herbst-Irmer, Regine'
'Stalke, Dietmar'
'Andrada, Diego M.'
'Frenking, Gernot'
'Roesky, Herbert W.'

_publ_section_title
;
 Carbene-dichlorosilylene stabilized phosphinidenes exhibiting strong
 intramolecular charge transfer transition.
;
_journal_issue 1
_journal_name_full 'Journal of the American Chemical Society'
_journal_page_first 150
_journal_page_last 153
_journal_paper_doi 10.1021/ja512089e
_journal_volume 137
_journal_year 2015
_chemical_formula_moiety 'C15 H23 Cl6 P Si2'
_chemical_formula_sum 'C15 H23 Cl6 P Si2'
_chemical_formula_weight 503.18
_chemical_name_systematic
;
 ?
;
_space_group_crystal_system triclinic
_space_group_IT_number 2
_space_group_name_Hall '-P 1'
_space_group_name_H-M_alt 'P -1'
_symmetry_space_group_name_Hall '-P 1'
_symmetry_space_group_name_H-M 'P -1'
_atom_sites_solution_hydrogens geom
_audit_creation_method SHELXL-2014
_cell_angle_alpha 79.47(2)
_cell_angle_beta 82.48(2)
_cell_angle_gamma 75.52(3)
_cell_formula_units_Z 4
_cell_length_a 9.812(2)
_cell_length_b 13.784(2)
_cell_length_c 18.184(3)
_cell_measurement_reflns_used 9931
_cell_measurement_temperature 101(2)
_cell_measurement_theta_max 26.141
_cell_measurement_theta_min 2.2875
_cell_volume 2331.7(8)
_computing_cell_refinement 'SAINT V8.30C'
_computing_data_collection 'APEX2 v2012.2'
_computing_data_reduction 'SAINT V8.30C'
_computing_molecular_graphics 'XP Version 5.1'
_computing_publication_material 'XP Version 5.1'
_computing_structure_refinement 'SHELXL-2014 (Sheldrick, 2014)'
_computing_structure_solution 'SHELXS-2012 (Sheldrick, 2012)'
_diffrn_ambient_temperature 101(2)
_diffrn_measured_fraction_theta_full 1.000
_diffrn_measured_fraction_theta_max 0.995
_diffrn_measurement_device_type 'Bruker Smart APEX II Ultra'
_diffrn_measurement_method 'omega scans'
_diffrn_radiation_type MoK\a
_diffrn_radiation_wavelength 0.71073
_diffrn_reflns_av_R_equivalents 0.0358
_diffrn_reflns_av_unetI/netI 0.0243
_diffrn_reflns_Laue_measured_fraction_full 1.000
_diffrn_reflns_Laue_measured_fraction_max 0.995
_diffrn_reflns_limit_h_max 12
_diffrn_reflns_limit_h_min -12
_diffrn_reflns_limit_k_max 17
_diffrn_reflns_limit_k_min -17
_diffrn_reflns_limit_l_max 22
_diffrn_reflns_limit_l_min -22
_diffrn_reflns_number 52866
_diffrn_reflns_point_group_measured_fraction_full 1.000
_diffrn_reflns_point_group_measured_fraction_max 0.995
_diffrn_reflns_theta_full 25.242
_diffrn_reflns_theta_max 26.155
_diffrn_reflns_theta_min 1.144
_diffrn_source 'BRUKER Rotating Anode'
_exptl_absorpt_coefficient_mu 0.907
_exptl_absorpt_correction_T_max 0.5701
_exptl_absorpt_correction_T_min 0.5160
_exptl_absorpt_correction_type multi-scan
_exptl_absorpt_process_details SADABS-2014/3
_exptl_crystal_colour colourless
_exptl_crystal_density_diffrn 1.433
_exptl_crystal_description plate
_exptl_crystal_F_000 1032
_exptl_crystal_size_max 0.431
_exptl_crystal_size_mid 0.164
_exptl_crystal_size_min 0.083
_refine_diff_density_max 0.493
_refine_diff_density_min -0.278
_refine_diff_density_rms 0.061
_refine_ls_extinction_method none
_refine_ls_goodness_of_fit_ref 1.053
_refine_ls_hydrogen_treatment constr
_refine_ls_matrix_type full
_refine_ls_number_parameters 465
_refine_ls_number_reflns 9269
_refine_ls_number_restraints 124
_refine_ls_restrained_S_all 1.049
_refine_ls_R_factor_all 0.0345
_refine_ls_R_factor_gt 0.0274
_refine_ls_shift/su_max 0.001
_refine_ls_shift/su_mean 0.000
_refine_ls_structure_factor_coef Fsqd
_refine_ls_weighting_details 'w=1/[\s^2^(Fo^2^)+(0.0326P)^2^+1.0356P] where P=(Fo^2^+2Fc^2^)/3'
_refine_ls_weighting_scheme calc
_refine_ls_wR_factor_gt 0.0658
_refine_ls_wR_factor_ref 0.0697
_reflns_Friedel_coverage 0.000
_reflns_number_gt 8019
_reflns_number_total 9269
_reflns_threshold_expression 'I > 2\s(I)'
_cod_data_source_file ja512089e_si_002.cif
_cod_data_source_block p-1_a
_cod_database_code 4123329
_shelx_space_group_comment
;
The symmetry employed for this shelxl refinement is uniquely defined
by the following loop, which should always be used as a source of
symmetry information in preference to the above space-group names.
They are only intended as comments.
;
_shelx_estimated_absorpt_t_min 0.696
_shelx_estimated_absorpt_t_max 0.929
_shelxl_version_number 2014-3

loop_
_space_group_symop_operation_xyz
'x, y, z'
'-x, -y, -z'

loop_
_atom_site_label
_atom_site_type_symbol
_atom_site_fract_x
_atom_site_fract_y
_atom_site_fract_z
_atom_site_U_iso_or_equiv
_atom_site_adp_type
_atom_site_occupancy
_atom_site_site_symmetry_order
_atom_site_calc_flag
_atom_site_refinement_flags_posn
_atom_site_refinement_flags_adp
_atom_site_refinement_flags_occupancy
_atom_site_disorder_assembly
_atom_site_disorder_group
Cl1 Cl 0.91021(5) 0.47458(4) 0.19821(3) 0.02968(12) Uani 1 1 d . . . . .
Cl2 Cl 0.89624(5) 0.40652(4) 0.03684(3) 0.02579(11) Uani 1 1 d . . . . .
Cl3 Cl 1.18847(5) 0.32961(4) 0.11575(3) 0.02551(11) Uani 1 1 d . . . . .
Cl4 Cl 0.91340(5) -0.01794(3) 0.20520(3) 0.03152(12) Uani 1 1 d . . . . .
Cl5 Cl 0.95869(5) 0.11857(4) 0.04028(3) 0.02613(11) Uani 1 1 d . . . . .
Cl6 Cl 1.21551(5) 0.05158(4) 0.14845(3) 0.02623(11) Uani 1 1 d . . . . .
Cl7 Cl 0.46399(5) -0.00155(4) 0.73790(3) 0.03133(12) Uani 1 1 d . . . . .
Cl8 Cl 0.46939(5) 0.10230(4) 0.56131(3) 0.02908(11) Uani 1 1 d . . . . .
Cl9 Cl 0.74203(5) 0.08279(4) 0.65167(3) 0.02707(11) Uani 1 1 d . . . . .
Cl10 Cl 0.38580(5) 0.50561(3) 0.66783(3) 0.02994(12) Uani 1 1 d . . . . .
Cl11 Cl 0.43341(5) 0.38839(3) 0.52076(2) 0.02202(10) Uani 1 1 d . . . . .
Cl12 Cl 0.69708(5) 0.36552(4) 0.61686(3) 0.02332(10) Uani 1 1 d . . . . .
Si1 Si 0.97476(5) 0.35853(4) 0.13867(3) 0.01592(10) Uani 1 1 d . . . . .
Si2 Si 1.00192(5) 0.09551(4) 0.14928(3) 0.01785(11) Uani 1 1 d . . . . .
Si3 Si 0.52778(5) 0.10976(4) 0.66314(3) 0.01748(11) Uani 1 1 d . . . . .
Si4 Si 0.48503(5) 0.37657(4) 0.62725(3) 0.01495(10) Uani 1 1 d . . . . .
P1 P 0.93547(5) 0.22209(3) 0.21541(2) 0.01510(10) Uani 1 1 d . . . . .
P2 P 0.45100(5) 0.24885(3) 0.71529(2) 0.01444(10) Uani 1 1 d . . . . .
C1 C 0.74921(17) 0.23778(12) 0.25360(9) 0.0136(3) Uani 1 1 d . . . . .
C4 C 0.47459(18) 0.26100(13) 0.32746(10) 0.0157(4) Uani 1 1 d . . . . .
C5 C 0.49632(18) 0.27341(13) 0.24958(10) 0.0166(4) Uani 1 1 d D . . . .
H5 H 0.4166 0.2905 0.2212 0.020 Uiso 1 1 calc R U . . .
C6 C 0.63101(18) 0.26164(12) 0.21152(9) 0.0144(3) Uani 1 1 d D . . . .
C7 C 0.64158(18) 0.27468(13) 0.12639(9) 0.0157(4) Uani 1 1 d D . . . .
H7 H 0.7436 0.2679 0.1080 0.019 Uiso 1 1 calc R U . . .
C8 C 0.56106(19) 0.37980(14) 0.09188(10) 0.0217(4) Uani 1 1 d D . . . .
H8A H 0.5931 0.4320 0.1105 0.033 Uiso 1 1 calc R U . . .
H8B H 0.4596 0.3869 0.1060 0.033 Uiso 1 1 calc R U . . .
H8C H 0.5789 0.3878 0.0371 0.033 Uiso 1 1 calc R U . . .
C9 C 0.59173(19) 0.19086(14) 0.09984(10) 0.0206(4) Uani 1 1 d D . . . .
H9A H 0.4907 0.1973 0.1151 0.031 Uiso 1 1 calc R U . . .
H9B H 0.6449 0.1244 0.1224 0.031 Uiso 1 1 calc R U . . .
H9C H 0.6077 0.1974 0.0450 0.031 Uiso 1 1 calc R U . . .
C2 C 0.72971(18) 0.22343(13) 0.33309(9) 0.0161(4) Uani 1 1 d D . . . .
C3 C 0.59295(18) 0.23504(13) 0.36754(10) 0.0174(4) Uani 1 1 d D . . . .
H3 H 0.5798 0.2248 0.4208 0.021 Uiso 1 1 calc R U . . .
C10 C 0.8518(8) 0.1971(5) 0.3826(4) 0.0224(6) Uani 0.725(19) 1 d D U P A 1
H10 H 0.9336 0.2203 0.3523 0.027 Uiso 0.725(19) 1 calc R U P A 1
C11 C 0.8189(7) 0.2470(5) 0.4530(3) 0.0305(11) Uani 0.725(19) 1 d D U P A 1
H11A H 0.9016 0.2267 0.4820 0.046 Uiso 0.725(19) 1 calc R U P A 1
H11B H 0.7951 0.3209 0.4386 0.046 Uiso 0.725(19) 1 calc R U P A 1
H11C H 0.7386 0.2254 0.4836 0.046 Uiso 0.725(19) 1 calc R U P A 1
C12 C 0.8955(7) 0.0817(4) 0.4041(4) 0.0384(14) Uani 0.725(19) 1 d D U P A 1
H12A H 0.9165 0.0503 0.3585 0.058 Uiso 0.725(19) 1 calc R U P A 1
H12B H 0.9798 0.0636 0.4318 0.058 Uiso 0.725(19) 1 calc R U P A 1
H12C H 0.8182 0.0575 0.4358 0.058 Uiso 0.725(19) 1 calc R U P A 1
C10' C 0.851(2) 0.1860(11) 0.3846(12) 0.0224(6) Uani 0.275(19) 1 d D U P A 2
H10' H 0.9412 0.1792 0.3514 0.027 Uiso 0.275(19) 1 calc R U P A 2
C11' C 0.847(2) 0.2679(14) 0.4322(13) 0.046(4) Uani 0.275(19) 1 d D U P A 2
H11D H 0.8475 0.3325 0.3992 0.069 Uiso 0.275(19) 1 calc R U P A 2
H11E H 0.7603 0.2755 0.4666 0.069 Uiso 0.275(19) 1 calc R U P A 2
H11F H 0.9294 0.2481 0.4612 0.069 Uiso 0.275(19) 1 calc R U P A 2
C12' C 0.850(2) 0.0805(11) 0.4301(12) 0.053(4) Uani 0.275(19) 1 d D U P A 2
H12D H 0.8527 0.0327 0.3958 0.080 Uiso 0.275(19) 1 calc R U P A 2
H12E H 0.9327 0.0570 0.4591 0.080 Uiso 0.275(19) 1 calc R U P A 2
H12F H 0.7637 0.0845 0.4645 0.080 Uiso 0.275(19) 1 calc R U P A 2
C13 C 0.32750(18) 0.27325(14) 0.36853(10) 0.0181(4) Uani 1 1 d . . . . .
H13 H 0.3370 0.2753 0.4223 0.022 Uiso 1 1 calc R U . . .
C14 C 0.2270(2) 0.37226(16) 0.33847(12) 0.0340(5) Uani 1 1 d . . . . .
H14A H 0.2684 0.4295 0.3403 0.051 Uiso 1 1 calc R U . . .
H14B H 0.1365 0.3795 0.3694 0.051 Uiso 1 1 calc R U . . .
H14C H 0.2116 0.3714 0.2865 0.051 Uiso 1 1 calc R U . . .
C15 C 0.2661(2) 0.18251(15) 0.36700(12) 0.0286(5) Uani 1 1 d . . . . .
H15A H 0.1740 0.1904 0.3964 0.043 Uiso 1 1 calc R U . . .
H15B H 0.3303 0.1202 0.3887 0.043 Uiso 1 1 calc R U . . .
H15C H 0.2547 0.1785 0.3150 0.043 Uiso 1 1 calc R U . . .
C16 C 0.26453(17) 0.26100(12) 0.75232(9) 0.0137(3) Uani 1 1 d . . . . .
C17 C 0.14718(18) 0.28183(12) 0.70960(9) 0.0147(3) Uani 1 1 d . . . . .
C18 C 0.01216(18) 0.29544(13) 0.74672(10) 0.0161(4) Uani 1 1 d . . . . .
H18 H -0.0667 0.3102 0.7179 0.019 Uiso 1 1 calc R U . . .
C19 C -0.01196(18) 0.28821(13) 0.82441(10) 0.0155(4) Uani 1 1 d . . . . .
C20 C 0.10483(18) 0.26444(13) 0.86537(9) 0.0160(4) Uani 1 1 d . . . . .
H20 H 0.0902 0.2577 0.9186 0.019 Uiso 1 1 calc R U . . .
C21 C 0.24302(18) 0.24996(12) 0.83165(9) 0.0149(3) Uani 1 1 d . . . . .
C22 C 0.36165(18) 0.22667(14) 0.88312(9) 0.0187(4) Uani 1 1 d . . . . .
H22 H 0.4529 0.2049 0.8524 0.022 Uiso 1 1 calc R U . . .
C23 C 0.3662(2) 0.32290(17) 0.91193(12) 0.0324(5) Uani 1 1 d . . . . .
H23A H 0.3839 0.3745 0.8693 0.049 Uiso 1 1 calc R U . . .
H23B H 0.4421 0.3076 0.9453 0.049 Uiso 1 1 calc R U . . .
H23C H 0.2755 0.3485 0.9396 0.049 Uiso 1 1 calc R U . . .
C24 C 0.3488(2) 0.14051(18) 0.94773(12) 0.0365(5) Uani 1 1 d . . . . .
H24A H 0.3413 0.0810 0.9276 0.055 Uiso 1 1 calc R U . . .
H24B H 0.2643 0.1621 0.9813 0.055 Uiso 1 1 calc R U . . .
H24C H 0.4327 0.1231 0.9757 0.055 Uiso 1 1 calc R U . . .
C25 C 0.15961(18) 0.28819(14) 0.62496(10) 0.0184(4) Uani 1 1 d . . . . .
H25 H 0.2624 0.2770 0.6071 0.022 Uiso 1 1 calc R U . . .
C26 C 0.0859(2) 0.39307(16) 0.58616(11) 0.0291(5) Uani 1 1 d . . . . .
H26A H 0.1016 0.3956 0.5316 0.044 Uiso 1 1 calc R U . . .
H26B H 0.1246 0.4451 0.6007 0.044 Uiso 1 1 calc R U . . .
H26C H -0.0158 0.4056 0.6014 0.044 Uiso 1 1 calc R U . . .
C27 C 0.1043(2) 0.20409(17) 0.60294(11) 0.0277(4) Uani 1 1 d . . . . .
H27A H 0.1224 0.2051 0.5485 0.042 Uiso 1 1 calc R U . . .
H27B H 0.0024 0.2151 0.6172 0.042 Uiso 1 1 calc R U . . .
H27C H 0.1526 0.1382 0.6290 0.042 Uiso 1 1 calc R U . . .
C28 C -0.16026(18) 0.30305(13) 0.86362(10) 0.0180(4) Uani 1 1 d . . . . .
H28 H -0.1526 0.3037 0.9178 0.022 Uiso 1 1 calc R U . . .
C29 C -0.2557(2) 0.40431(15) 0.83316(12) 0.0302(5) Uani 1 1 d . . . . .
H29A H -0.2109 0.4596 0.8356 0.045 Uiso 1 1 calc R U . . .
H29B H -0.3469 0.4139 0.8634 0.045 Uiso 1 1 calc R U . . .
H29C H -0.2705 0.4045 0.7809 0.045 Uiso 1 1 calc R U . . .
C30 C -0.2252(2) 0.21482(15) 0.85967(12) 0.0264(4) Uani 1 1 d . . . . .
H30A H -0.2361 0.2129 0.8072 0.040 Uiso 1 1 calc R U . . .
H30B H -0.3180 0.2237 0.8884 0.040 Uiso 1 1 calc R U . . .
H30C H -0.1633 0.1510 0.8809 0.040 Uiso 1 1 calc R U . . .

loop_
_atom_site_aniso_label
_atom_site_aniso_U_11
_atom_site_aniso_U_22
_atom_site_aniso_U_33
_atom_site_aniso_U_23
_atom_site_aniso_U_13
_atom_site_aniso_U_12
Cl1 0.0314(3) 0.0228(2) 0.0371(3) -0.0169(2) 0.0068(2) -0.0069(2)
Cl2 0.0295(3) 0.0278(2) 0.0222(2) 0.00481(19) -0.00555(19) -0.0153(2)
Cl3 0.0151(2) 0.0306(3) 0.0305(3) -0.0060(2) 0.00423(18) -0.00701(19)
Cl4 0.0297(3) 0.0170(2) 0.0420(3) -0.0004(2) 0.0129(2) -0.0059(2)
Cl5 0.0291(3) 0.0276(2) 0.0220(2) -0.01135(19) 0.00106(19) -0.0034(2)
Cl6 0.0177(2) 0.0234(2) 0.0322(3) -0.00309(19) 0.00356(19) 0.00142(18)
Cl7 0.0302(3) 0.0185(2) 0.0371(3) 0.0046(2) 0.0116(2) -0.0044(2)
Cl8 0.0354(3) 0.0255(2) 0.0261(2) -0.0112(2) -0.0043(2) -0.0006(2)
Cl9 0.0167(2) 0.0254(2) 0.0343(3) -0.0043(2) 0.00539(19) -0.00030(18)
Cl10 0.0350(3) 0.0184(2) 0.0347(3) -0.0114(2) 0.0103(2) -0.0045(2)
Cl11 0.0259(2) 0.0255(2) 0.0165(2) 0.00215(17) -0.00338(18) -0.01262(19)
Cl12 0.0159(2) 0.0323(3) 0.0235(2) -0.00419(19) 0.00113(17) -0.01022(19)
Si1 0.0145(2) 0.0163(2) 0.0183(2) -0.00541(19) 0.00163(19) -0.00578(19)
Si2 0.0175(2) 0.0138(2) 0.0192(3) -0.00187(19) 0.00390(19) -0.00151(19)
Si3 0.0160(2) 0.0145(2) 0.0187(2) -0.00074(19) 0.00266(19) -0.00106(19)
Si4 0.0147(2) 0.0152(2) 0.0158(2) -0.00415(18) 0.00123(18) -0.00513(19)
P1 0.0126(2) 0.0183(2) 0.0134(2) -0.00295(17) 0.00056(17) -0.00239(17)
P2 0.0118(2) 0.0181(2) 0.0127(2) -0.00192(17) 0.00008(17) -0.00323(17)
C1 0.0137(8) 0.0118(8) 0.0148(8) -0.0034(6) 0.0017(7) -0.0027(7)
C4 0.0160(9) 0.0135(8) 0.0190(9) -0.0064(7) 0.0010(7) -0.0045(7)
C5 0.0155(9) 0.0175(9) 0.0182(9) -0.0047(7) -0.0032(7) -0.0040(7)
C6 0.0166(8) 0.0107(8) 0.0160(8) -0.0031(7) 0.0002(7) -0.0037(7)
C7 0.0141(8) 0.0183(9) 0.0142(8) -0.0019(7) -0.0009(7) -0.0039(7)
C8 0.0189(9) 0.0245(10) 0.0194(9) 0.0009(8) -0.0018(7) -0.0039(8)
C9 0.0210(9) 0.0260(10) 0.0166(9) -0.0053(7) -0.0016(7) -0.0076(8)
C2 0.0153(9) 0.0169(9) 0.0159(9) -0.0029(7) -0.0014(7) -0.0030(7)
C3 0.0204(9) 0.0190(9) 0.0125(8) -0.0038(7) 0.0010(7) -0.0047(7)
C10 0.0159(9) 0.0355(16) 0.0134(10) -0.0026(11) -0.0009(7) -0.0025(11)
C11 0.027(3) 0.048(3) 0.018(2) -0.0085(18) -0.0062(16) -0.0069(16)
C12 0.031(3) 0.042(2) 0.034(3) -0.0021(18) -0.012(2) 0.0082(18)
C10' 0.0159(9) 0.0355(16) 0.0134(10) -0.0026(11) -0.0009(7) -0.0025(11)
C11' 0.026(8) 0.064(7) 0.048(9) -0.023(6) -0.020(7) 0.008(5)
C12' 0.039(8) 0.049(5) 0.050(8) 0.020(5) -0.001(6) 0.008(5)
C13 0.0143(9) 0.0231(9) 0.0175(9) -0.0077(7) 0.0022(7) -0.0040(7)
C14 0.0241(11) 0.0292(11) 0.0384(12) -0.0035(9) 0.0100(9) 0.0048(9)
C15 0.0188(10) 0.0296(11) 0.0389(12) -0.0116(9) 0.0078(9) -0.0095(8)
C16 0.0124(8) 0.0126(8) 0.0159(8) -0.0035(7) 0.0023(7) -0.0033(7)
C17 0.0165(9) 0.0130(8) 0.0145(8) -0.0027(7) -0.0018(7) -0.0030(7)
C18 0.0151(9) 0.0169(9) 0.0171(9) -0.0041(7) -0.0038(7) -0.0031(7)
C19 0.0133(8) 0.0133(8) 0.0203(9) -0.0054(7) 0.0014(7) -0.0033(7)
C20 0.0175(9) 0.0192(9) 0.0119(8) -0.0044(7) 0.0014(7) -0.0054(7)
C21 0.0155(9) 0.0129(8) 0.0164(9) -0.0034(7) -0.0016(7) -0.0027(7)
C22 0.0148(9) 0.0281(10) 0.0114(8) -0.0027(7) 0.0000(7) -0.0028(7)
C23 0.0257(11) 0.0421(13) 0.0342(12) -0.0135(10) -0.0129(9) -0.0060(9)
C24 0.0328(12) 0.0447(13) 0.0301(12) 0.0106(10) -0.0143(9) -0.0113(10)
C25 0.0141(9) 0.0263(10) 0.0148(9) -0.0011(7) -0.0029(7) -0.0057(7)
C26 0.0185(10) 0.0396(12) 0.0217(10) 0.0056(9) -0.0007(8) -0.0009(9)
C27 0.0232(10) 0.0466(13) 0.0205(10) -0.0146(9) 0.0008(8) -0.0158(9)
C28 0.0149(9) 0.0217(9) 0.0181(9) -0.0077(7) 0.0018(7) -0.0038(7)
C29 0.0200(10) 0.0260(11) 0.0394(12) -0.0056(9) 0.0069(9) -0.0002(8)
C30 0.0181(10) 0.0282(10) 0.0349(11) -0.0116(9) 0.0059(8) -0.0085(8)

loop_
_atom_type_symbol
_atom_type_description
_atom_type_scat_dispersion_real
_atom_type_scat_dispersion_imag
_atom_type_scat_source
C C 0.0033 0.0016 'International Tables Vol C Tables 4.2.6.8 and 6.1.1.4'
H H 0.0000 0.0000 'International Tables Vol C Tables 4.2.6.8 and 6.1.1.4'
Si Si 0.0817 0.0704 'International Tables Vol C Tables 4.2.6.8 and 6.1.1.4'
P P 0.1023 0.0942 'International Tables Vol C Tables 4.2.6.8 and 6.1.1.4'
Cl Cl 0.1484 0.1585 'International Tables Vol C Tables 4.2.6.8 and 6.1.1.4'

loop_
_geom_angle_atom_site_label_1
_geom_angle_atom_site_label_2
_geom_angle_atom_site_label_3
_geom_angle
Cl1 Si1 Cl2 107.55(4)
Cl1 Si1 Cl3 109.67(4)
Cl2 Si1 Cl3 104.93(4)
Cl1 Si1 P1 106.17(3)
Cl2 Si1 P1 123.39(3)
Cl3 Si1 P1 104.69(4)
Cl4 Si2 Cl6 109.98(4)
Cl4 Si2 Cl5 107.72(4)
Cl6 Si2 Cl5 106.12(4)
Cl4 Si2 P1 106.93(3)
Cl6 Si2 P1 105.94(4)
Cl5 Si2 P1 119.96(3)
Cl7 Si3 Cl9 110.23(4)
Cl7 Si3 Cl8 107.27(4)
Cl9 Si3 Cl8 106.08(4)
Cl7 Si3 P2 105.46(3)
Cl9 Si3 P2 106.45(4)
Cl8 Si3 P2 121.17(3)
Cl10 Si4 Cl11 108.76(4)
Cl10 Si4 Cl12 108.89(4)
Cl11 Si4 Cl12 105.07(3)
Cl10 Si4 P2 106.87(3)
Cl11 Si4 P2 121.62(3)
Cl12 Si4 P2 105.09(4)
C1 P1 Si1 112.40(6)
C1 P1 Si2 111.46(6)
Si1 P1 Si2 106.13(3)
C16 P2 Si4 113.18(6)
C16 P2 Si3 110.09(6)
Si4 P2 Si3 106.33(3)
C6 C1 C2 119.82(15)
C6 C1 P1 126.23(13)
C2 C1 P1 113.96(12)
C3 C4 C5 117.63(16)
C3 C4 C13 120.30(15)
C5 C4 C13 122.06(16)
C4 C5 C6 122.38(16)
C4 C5 H5 118.8
C6 C5 H5 118.8
C5 C6 C1 118.77(15)
C5 C6 C7 117.58(15)
C1 C6 C7 123.65(15)
C6 C7 C8 112.06(14)
C6 C7 C9 111.14(14)
C8 C7 C9 110.93(15)
C6 C7 H7 107.5
C8 C7 H7 107.5
C9 C7 H7 107.5
C7 C8 H8A 109.5
C7 C8 H8B 109.5
H8A C8 H8B 109.5
C7 C8 H8C 109.5
H8A C8 H8C 109.5
H8B C8 H8C 109.5
C7 C9 H9A 109.5
C7 C9 H9B 109.5
H9A C9 H9B 109.5
C7 C9 H9C 109.5
H9A C9 H9C 109.5
H9B C9 H9C 109.5
C3 C2 C1 118.52(16)
C3 C2 C10 118.4(4)
C1 C2 C10 123.1(4)
C3 C2 C10' 117.0(9)
C1 C2 C10' 124.3(9)
C4 C3 C2 122.84(16)
C4 C3 H3 118.6
C2 C3 H3 118.6
C11 C10 C2 114.0(6)
C11 C10 C12 110.0(5)
C2 C10 C12 108.8(4)
C11 C10 H10 107.9
C2 C10 H10 107.9
C12 C10 H10 107.9
C10 C11 H11A 109.5
C10 C11 H11B 109.5
H11A C11 H11B 109.5
C10 C11 H11C 109.5
H11A C11 H11C 109.5
H11B C11 H11C 109.5
C10 C12 H12A 109.5
C10 C12 H12B 109.5
H12A C12 H12B 109.5
C10 C12 H12C 109.5
H12A C12 H12C 109.5
H12B C12 H12C 109.5
C11' C10' C12' 114.5(15)
C11' C10' C2 108.8(12)
C12' C10' C2 112.0(12)
C11' C10' H10' 107.0
C12' C10' H10' 107.0
C2 C10' H10' 107.0
C10' C11' H11D 109.5
C10' C11' H11E 109.5
H11D C11' H11E 109.5
C10' C11' H11F 109.5
H11D C11' H11F 109.5
H11E C11' H11F 109.5
C10' C12' H12D 109.5
C10' C12' H12E 109.5
H12D C12' H12E 109.5
C10' C12' H12F 109.5
H12D C12' H12F 109.5
H12E C12' H12F 109.5
C4 C13 C15 111.20(15)
C4 C13 C14 112.49(15)
C15 C13 C14 110.93(16)
C4 C13 H13 107.3
C15 C13 H13 107.3
C14 C13 H13 107.3
C13 C14 H14A 109.5
C13 C14 H14B 109.5
H14A C14 H14B 109.5
C13 C14 H14C 109.5
H14A C14 H14C 109.5
H14B C14 H14C 109.5
C13 C15 H15A 109.5
C13 C15 H15B 109.5
H15A C15 H15B 109.5
C13 C15 H15C 109.5
H15A C15 H15C 109.5
H15B C15 H15C 109.5
C17 C16 C21 119.68(15)
C17 C16 P2 126.47(13)
C21 C16 P2 113.84(13)
C18 C17 C16 118.82(15)
C18 C17 C25 117.44(15)
C16 C17 C25 123.73(15)
C17 C18 C19 122.54(16)
C17 C18 H18 118.7
C19 C18 H18 118.7
C20 C19 C18 117.67(16)
C20 C19 C28 120.75(15)
C18 C19 C28 121.56(16)
C19 C20 C21 122.66(16)
C19 C20 H20 118.7
C21 C20 H20 118.7
C20 C21 C16 118.56(16)
C20 C21 C22 117.33(15)
C16 C21 C22 124.08(15)
C21 C22 C23 109.62(15)
C21 C22 C24 112.50(16)
C23 C22 C24 111.43(17)
C21 C22 H22 107.7
C23 C22 H22 107.7
C24 C22 H22 107.7
C22 C23 H23A 109.5
C22 C23 H23B 109.5
H23A C23 H23B 109.5
C22 C23 H23C 109.5
H23A C23 H23C 109.5
H23B C23 H23C 109.5
C22 C24 H24A 109.5
C22 C24 H24B 109.5
H24A C24 H24B 109.5
C22 C24 H24C 109.5
H24A C24 H24C 109.5
H24B C24 H24C 109.5
C17 C25 C27 110.81(15)
C17 C25 C26 111.96(15)
C27 C25 C26 111.39(16)
C17 C25 H25 107.5
C27 C25 H25 107.5
C26 C25 H25 107.5
C25 C26 H26A 109.5
C25 C26 H26B 109.5
H26A C26 H26B 109.5
C25 C26 H26C 109.5
H26A C26 H26C 109.5
H26B C26 H26C 109.5
C25 C27 H27A 109.5
C25 C27 H27B 109.5
H27A C27 H27B 109.5
C25 C27 H27C 109.5
H27A C27 H27C 109.5
H27B C27 H27C 109.5
C19 C28 C30 111.05(15)
C19 C28 C29 112.24(15)
C30 C28 C29 111.13(16)
C19 C28 H28 107.4
C30 C28 H28 107.4
C29 C28 H28 107.4
C28 C29 H29A 109.5
C28 C29 H29B 109.5
H29A C29 H29B 109.5
C28 C29 H29C 109.5
H29A C29 H29C 109.5
H29B C29 H29C 109.5
C28 C30 H30A 109.5
C28 C30 H30B 109.5
H30A C30 H30B 109.5
C28 C30 H30C 109.5
H30A C30 H30C 109.5
H30B C30 H30C 109.5

loop_
_geom_bond_atom_site_label_1
_geom_bond_atom_site_label_2
_geom_bond_distance
Cl1 Si1 2.0197(8)
Cl2 Si1 2.0324(8)
Cl3 Si1 2.0356(8)
Cl4 Si2 2.0250(8)
Cl5 Si2 2.0327(8)
Cl6 Si2 2.0296(8)
Cl7 Si3 2.0222(8)
Cl8 Si3 2.0356(8)
Cl9 Si3 2.0307(8)
Cl10 Si4 2.0203(8)
Cl11 Si4 2.0330(7)
Cl12 Si4 2.0340(8)
Si1 P1 2.2125(8)
Si2 P1 2.2155(8)
Si3 P2 2.2132(8)
Si4 P2 2.2131(8)
P1 C1 1.8423(17)
P2 C16 1.8424(17)
C1 C6 1.410(2)
C1 C2 1.417(2)
C4 C3 1.388(2)
C4 C5 1.390(2)
C4 C13 1.520(2)
C5 C6 1.395(2)
C5 H5 0.9500
C6 C7 1.518(2)
C7 C8 1.531(2)
C7 C9 1.535(2)
C7 H7 1.0000
C8 H8A 0.9800
C8 H8B 0.9800
C8 H8C 0.9800
C9 H9A 0.9800
C9 H9B 0.9800
C9 H9C 0.9800
C2 C3 1.388(2)
C2 C10 1.524(5)
C2 C10' 1.538(12)
C3 H3 0.9500
C10 C11 1.522(7)
C10 C12 1.530(6)
C10 H10 1.0000
C11 H11A 0.9800
C11 H11B 0.9800
C11 H11C 0.9800
C12 H12A 0.9800
C12 H12B 0.9800
C12 H12C 0.9800
C10' C11' 1.532(13)
C10' C12' 1.537(13)
C10' H10' 1.0000
C11' H11D 0.9800
C11' H11E 0.9800
C11' H11F 0.9800
C12' H12D 0.9800
C12' H12E 0.9800
C12' H12F 0.9800
C13 C15 1.524(3)
C13 C14 1.526(3)
C13 H13 1.0000
C14 H14A 0.9800
C14 H14B 0.9800
C14 H14C 0.9800
C15 H15A 0.9800
C15 H15B 0.9800
C15 H15C 0.9800
C16 C17 1.414(2)
C16 C21 1.416(2)
C17 C18 1.391(2)
C17 C25 1.516(2)
C18 C19 1.391(2)
C18 H18 0.9500
C19 C20 1.386(2)
C19 C28 1.517(2)
C20 C21 1.395(2)
C20 H20 0.9500
C21 C22 1.524(2)
C22 C23 1.525(3)
C22 C24 1.527(3)
C22 H22 1.0000
C23 H23A 0.9800
C23 H23B 0.9800
C23 H23C 0.9800
C24 H24A 0.9800
C24 H24B 0.9800
C24 H24C 0.9800
C25 C27 1.530(3)
C25 C26 1.533(3)
C25 H25 1.0000
C26 H26A 0.9800
C26 H26B 0.9800
C26 H26C 0.9800
C27 H27A 0.9800
C27 H27B 0.9800
C27 H27C 0.9800
C28 C30 1.524(3)
C28 C29 1.527(3)
C28 H28 1.0000
C29 H29A 0.9800
C29 H29B 0.9800
C29 H29C 0.9800
C30 H30A 0.9800
C30 H30B 0.9800
C30 H30C 0.9800

loop_
_geom_torsion_atom_site_label_1
_geom_torsion_atom_site_label_2
_geom_torsion_atom_site_label_3
_geom_torsion_atom_site_label_4
_geom_torsion
Si1 P1 C1 C6 57.37(16)
Si2 P1 C1 C6 -61.63(16)
Si1 P1 C1 C2 -122.72(12)
Si2 P1 C1 C2 118.27(12)
C3 C4 C5 C6 -0.6(3)
C13 C4 C5 C6 -179.57(16)
C4 C5 C6 C1 -1.0(3)
C4 C5 C6 C7 178.58(15)
C2 C1 C6 C5 1.8(2)
P1 C1 C6 C5 -178.31(13)
C2 C1 C6 C7 -177.74(15)
P1 C1 C6 C7 2.2(2)
C5 C6 C7 C8 58.9(2)
C1 C6 C7 C8 -121.61(18)
C5 C6 C7 C9 -65.9(2)
C1 C6 C7 C9 113.64(18)
C6 C1 C2 C3 -1.0(2)
P1 C1 C2 C3 179.07(13)
C6 C1 C2 C10 179.7(3)
P1 C1 C2 C10 -0.2(4)
C6 C1 C2 C10' 173.0(7)
P1 C1 C2 C10' -6.9(7)
C5 C4 C3 C2 1.4(3)
C13 C4 C3 C2 -179.59(16)
C1 C2 C3 C4 -0.6(3)
C10 C2 C3 C4 178.7(3)
C10' C2 C3 C4 -175.1(6)
C3 C2 C10 C11 -36.0(7)
C1 C2 C10 C11 143.2(5)
C10' C2 C10 C11 -113(13)
C3 C2 C10 C12 87.2(6)
C1 C2 C10 C12 -93.6(6)
C10' C2 C10 C12 10(12)
C3 C2 C10' C11' -66.8(18)
C1 C2 C10' C11' 119.1(16)
C10 C2 C10' C11' 39(11)
C3 C2 C10' C12' 60.9(17)
C1 C2 C10' C12' -113.3(16)
C10 C2 C10' C12' 167(14)
C3 C4 C13 C15 -104.35(19)
C5 C4 C13 C15 74.6(2)
C3 C4 C13 C14 130.53(18)
C5 C4 C13 C14 -50.5(2)
Si4 P2 C16 C17 49.99(16)
Si3 P2 C16 C17 -68.85(15)
Si4 P2 C16 C21 -128.47(11)
Si3 P2 C16 C21 112.69(12)
C21 C16 C17 C18 2.8(2)
P2 C16 C17 C18 -175.57(13)
C21 C16 C17 C25 -175.86(16)
P2 C16 C17 C25 5.8(2)
C16 C17 C18 C19 -0.8(3)
C25 C17 C18 C19 178.00(16)
C17 C18 C19 C20 -1.3(3)
C17 C18 C19 C28 -179.81(16)
C18 C19 C20 C21 1.4(3)
C28 C19 C20 C21 179.88(16)
C19 C20 C21 C16 0.6(3)
C19 C20 C21 C22 178.55(16)
C17 C16 C21 C20 -2.7(2)
P2 C16 C21 C20 175.83(13)
C17 C16 C21 C22 179.49(16)
P2 C16 C21 C22 -1.9(2)
C20 C21 C22 C23 -74.2(2)
C16 C21 C22 C23 103.6(2)
C20 C21 C22 C24 50.4(2)
C16 C21 C22 C24 -131.85(18)
C18 C17 C25 C27 -62.9(2)
C16 C17 C25 C27 115.76(19)
C18 C17 C25 C26 62.1(2)
C16 C17 C25 C26 -119.21(18)
C20 C19 C28 C30 -108.16(19)
C18 C19 C28 C30 70.3(2)
C20 C19 C28 C29 126.76(18)
C18 C19 C28 C29 -54.8(2)
